data_7023201
loop_
_publ_author_name
'Rao, Sowmya'
'Mague, Joel T.'
'Balakrishna, Maravanji S.'

_publ_section_title
;
 Synthesis, transition metal chemistry and catalytic reactions of
 ferrocenylbis(phosphonite), [Fe{C5H4P(OC6H3(OMe-o)(C3H5-p))2}2].
;
_journal_issue 32
_journal_name_full 'Dalton transactions (Cambridge, England : 2003)'
_journal_page_first 11695
_journal_page_last 11708
_journal_paper_doi 10.1039/c3dt50995h
_journal_volume 42
_journal_year 2013
_chemical_formula_moiety 'C200 H208 Cu10 Fe4 I10 O32 P8'
_chemical_formula_sum 'C200 H208 Cu10 Fe4 I10 O32 P8'
_chemical_formula_weight 5499.33
_chemical_name_systematic
; 
 ? 
;
_space_group_IT_number 2
_symmetry_cell_setting triclinic
_symmetry_space_group_name_Hall '-P 1'
_symmetry_space_group_name_H-M 'P -1'
_atom_sites_solution_hydrogens geom
_atom_sites_solution_primary direct
_atom_sites_solution_secondary difmap
_audit_creation_method SHELXL-97
_cell_angle_alpha 71.670(1)
_cell_angle_beta 80.188(1)
_cell_angle_gamma 71.003(1)
_cell_formula_units_Z 1
_cell_length_a 14.6299(14)
_cell_length_b 16.1611(15)
_cell_length_c 24.111(2)
_cell_measurement_reflns_used 9991
_cell_measurement_temperature 100(2)
_cell_measurement_theta_max 27.46
_cell_measurement_theta_min 2.23
_cell_volume 5102.0(8)
_computing_cell_refinement 'Bruker SAINT (Bruker-AXS 2009a)'
_computing_data_collection 'Bruker APEX2 (Bruker-AXS, 2009)'
_computing_data_reduction 'Bruker SAINT (Bruker-AXS 2009a)'
_computing_molecular_graphics 'Bruker SHELXTL(Bruker-AXS 2008)'
_computing_publication_material 'Bruker SHELXTL(Bruker-AXS 2008)'
_computing_structure_refinement 'SHELXL (Sheldrick, 2008)'
_computing_structure_solution 'SHELXS (Sheldrick, 2008)'
_diffrn_ambient_temperature 100(2)
_diffrn_measured_fraction_theta_full 0.988
_diffrn_measured_fraction_theta_max 0.988
_diffrn_measurement_device_type 'Bruker Smart APEX CCD'
_diffrn_measurement_method '\f and \w scans'
_diffrn_radiation_monochromator graphite
_diffrn_radiation_source 'fine-focus sealed tube'
_diffrn_radiation_type MoK\a
_diffrn_radiation_wavelength 0.71073
_diffrn_reflns_av_R_equivalents 0.0642
_diffrn_reflns_av_sigmaI/netI 0.1191
_diffrn_reflns_limit_h_max 18
_diffrn_reflns_limit_h_min -18
_diffrn_reflns_limit_k_max 20
_diffrn_reflns_limit_k_min -20
_diffrn_reflns_limit_l_max 30
_diffrn_reflns_limit_l_min -30
_diffrn_reflns_number 42697
_diffrn_reflns_theta_full 26.75
_diffrn_reflns_theta_max 26.75
_diffrn_reflns_theta_min 1.39
_exptl_absorpt_coefficient_mu 2.936
_exptl_absorpt_correction_T_max 0.9436
_exptl_absorpt_correction_T_min 0.7390
_exptl_absorpt_correction_type multi-scan
_exptl_absorpt_process_details 'SADABs (Sheldrick, 2008a)'
_exptl_crystal_colour orange
_exptl_crystal_density_diffrn 1.790
_exptl_crystal_density_method 'not measured'
_exptl_crystal_description Plate
_exptl_crystal_F_000 2708
_exptl_crystal_size_max 0.21
_exptl_crystal_size_mid 0.08
_exptl_crystal_size_min 0.02
_refine_diff_density_max 1.790
_refine_diff_density_min -2.180
_refine_diff_density_rms 0.194
_refine_ls_extinction_method none
_refine_ls_goodness_of_fit_ref 0.994
_refine_ls_hydrogen_treatment constr
_refine_ls_matrix_type full
_refine_ls_number_parameters 1220
_refine_ls_number_reflns 21465
_refine_ls_number_restraints 48
_refine_ls_restrained_S_all 0.993
_refine_ls_R_factor_all 0.1275
_refine_ls_R_factor_gt 0.0649
_refine_ls_shift/su_max 0.000
_refine_ls_shift/su_mean 0.000
_refine_ls_structure_factor_coef Fsqd
_refine_ls_weighting_details 'calc w=1/[\s^2^(Fo^2^)+(0.0811P)^2^] where P=(Fo^2^+2Fc^2^)/3'
_refine_ls_weighting_scheme calc
_refine_ls_wR_factor_gt 0.1437
_refine_ls_wR_factor_ref 0.1720
_reflns_number_gt 12644
_reflns_number_total 21465
_reflns_threshold_expression >2sigma(I)
_cod_data_source_file c3dt50995h.txt
_cod_data_source_block msb433_0m
_cod_depositor_comments
;
The following automatic conversions were performed:

'_symmetry_cell_setting' value 'Triclinic' changed to 'triclinic'
according to /home/saulius/struct/CIF-dictionaries/cif_core.dic
dictionary named 'cif_core.dic' version 2.4.2 from 2011-04-26.

Automatic conversion script
Id: cif_fix_values 1891 2012-01-12 08:04:46Z andrius 
;
_cod_original_cell_volume 5102.1(8)
_cod_original_sg_symbol_H-M P-1
_cod_database_code 7023201

loop_
_symmetry_equiv_pos_as_xyz
'x, y, z'
'-x, -y, -z'

loop_
_atom_site_label
_atom_site_type_symbol
_atom_site_fract_x
_atom_site_fract_y
_atom_site_fract_z
_atom_site_U_iso_or_equiv
_atom_site_adp_type
_atom_site_occupancy
_atom_site_symmetry_multiplicity
_atom_site_calc_flag
_atom_site_refinement_flags
_atom_site_disorder_assembly
_atom_site_disorder_group
I1 I 0.25324(5) 0.68860(4) 0.21206(3) 0.02531(15) Uani 1 1 d . . .
I2 I 0.32202(5) 0.60428(4) 0.39296(3) 0.02798(16) Uani 1 1 d . . .
I3 I 0.03375(5) 0.75886(5) 0.35111(3) 0.03354(17) Uani 1 1 d . . .
I4 I 0.09709(5) 0.50891(4) 0.31245(3) 0.03346(17) Uani 1 1 d . . .
I5 I 0.39328(5) 0.40230(4) 0.29305(3) 0.03228(17) Uani 1 1 d . . .
Cu1 Cu 0.24211(9) 0.50542(8) 0.23137(5) 0.0306(3) Uani 1 1 d . A .
Cu2 Cu 0.07569(9) 0.68235(8) 0.26382(5) 0.0271(3) Uani 1 1 d . A .
Cu3 Cu 0.21984(8) 0.74163(7) 0.31169(5) 0.0252(3) Uani 1 1 d . A .
Cu4 Cu 0.13818(8) 0.66526(7) 0.44053(5) 0.0225(3) Uani 1 1 d . . .
Cu5 Cu 0.3112(3) 0.5627(3) 0.3042(2) 0.0362(8) Uani 0.502(5) 1 d P A 1
Cu5A Cu 0.2734(3) 0.5449(3) 0.3163(2) 0.0362(8) Uani 0.498(5) 1 d P A 2
Fe1 Fe 0.01240(9) 0.64791(8) 0.09243(5) 0.0191(3) Uani 1 1 d . A .
Fe2 Fe 0.20348(9) 0.94227(8) 0.41181(6) 0.0207(3) Uani 1 1 d . A .
P1 P -0.04523(18) 0.74644(16) 0.20615(10) 0.0210(5) Uani 1 1 d . . .
P2 P 0.22812(17) 0.49897(16) 0.14367(10) 0.0212(5) Uani 1 1 d . . .
P3 P 0.23432(17) 0.88158(16) 0.28573(11) 0.0205(5) Uani 1 1 d . . .
P4 P 0.13457(16) 0.75547(15) 0.49485(10) 0.0175(5) Uani 1 1 d . . .
O1 O -0.1337(5) 0.6990(5) 0.2241(3) 0.0282(15) Uani 1 1 d . A .
O2 O -0.1487(5) 0.5327(4) 0.2543(3) 0.0305(16) Uani 1 1 d . . .
O3 O -0.1018(5) 0.8514(4) 0.2079(3) 0.0338(17) Uani 1 1 d D A .
O5 O 0.2672(4) 0.5669(4) 0.0859(3) 0.0268(15) Uani 1 1 d . A .
O6 O 0.3052(5) 0.6649(5) -0.0184(3) 0.0370(17) Uani 1 1 d . . .
O7 O 0.2876(4) 0.4011(4) 0.1293(3) 0.0285(15) Uani 1 1 d . A .
O8 O 0.1755(4) 0.3306(4) 0.2195(3) 0.0292(16) Uani 1 1 d . . .
O9 O 0.1892(4) 0.9332(4) 0.2226(3) 0.0222(14) Uani 1 1 d . A .
O10 O 0.3028(5) 1.0421(4) 0.1660(3) 0.0379(18) Uani 1 1 d . . .
O11 O 0.3418(4) 0.8947(4) 0.2779(3) 0.0239(14) Uani 1 1 d . A .
O12 O 0.4775(5) 0.7762(5) 0.3459(3) 0.0327(17) Uani 1 1 d . . .
O13 O 0.0307(4) 0.8296(4) 0.5063(3) 0.0188(13) Uani 1 1 d . A .
O14 O -0.1009(4) 0.9296(4) 0.4299(3) 0.0236(14) Uani 1 1 d . . .
O15 O 0.1600(4) 0.6903(4) 0.5604(3) 0.0202(13) Uani 1 1 d . A .
O16 O 0.3492(4) 0.6393(4) 0.5653(3) 0.0325(17) Uani 1 1 d . . .
C1 C -0.0264(7) 0.7537(5) 0.1300(4) 0.021(2) Uani 1 1 d . A .
C2 C -0.0962(7) 0.7662(6) 0.0895(4) 0.025(2) Uani 1 1 d . . .
H2 H -0.1631 0.7707 0.0989 0.031 Uiso 1 1 calc R A .
C3 C -0.0461(7) 0.7705(6) 0.0337(4) 0.021(2) Uani 1 1 d . A .
H3 H -0.0743 0.7798 -0.0013 0.026 Uiso 1 1 calc R . .
C4 C 0.0532(7) 0.7588(6) 0.0381(4) 0.025(2) Uani 1 1 d . . .
H4 H 0.1025 0.7587 0.0069 0.030 Uiso 1 1 calc R A .
C5 C 0.0657(7) 0.7473(5) 0.0969(4) 0.021(2) Uani 1 1 d . A .
H5 H 0.1253 0.7371 0.1122 0.025 Uiso 1 1 calc R . .
C6 C 0.1104(6) 0.5237(6) 0.1194(4) 0.021(2) Uani 1 1 d . A .
C7 C 0.0875(7) 0.5390(5) 0.0613(4) 0.022(2) Uani 1 1 d . . .
H7 H 0.1316 0.5401 0.0275 0.026 Uiso 1 1 calc R A .
C8 C -0.0133(7) 0.5522(6) 0.0635(4) 0.023(2) Uani 1 1 d . A .
H8 H -0.0484 0.5632 0.0310 0.028 Uiso 1 1 calc R . .
C9 C -0.0538(7) 0.5466(6) 0.1220(4) 0.022(2) Uani 1 1 d . . .
H9 H -0.1202 0.5535 0.1352 0.027 Uiso 1 1 calc R A .
C10 C 0.0231(6) 0.5287(6) 0.1576(4) 0.021(2) Uani 1 1 d . A .
H10 H 0.0176 0.5214 0.1986 0.025 Uiso 1 1 calc R . .
C11 C -0.1582(7) 0.6614(7) 0.2825(4) 0.027(2) Uani 1 1 d . . .
C12 C -0.1738(7) 0.7056(6) 0.3247(4) 0.027(2) Uani 1 1 d . A .
H12 H -0.1726 0.7671 0.3139 0.032 Uiso 1 1 calc R . .
C13 C -0.1916(7) 0.6610(6) 0.3836(4) 0.026(2) Uani 1 1 d . . .
H13 H -0.1969 0.6904 0.4129 0.031 Uiso 1 1 calc R A .
C14 C -0.2016(6) 0.5734(6) 0.3993(4) 0.024(2) Uani 1 1 d . A .
C15 C -0.2185(7) 0.5213(6) 0.4620(4) 0.029(2) Uani 1 1 d . . .
H15A H -0.2597 0.4823 0.4640 0.043 Uiso 1 1 calc R A .
H15B H -0.2526 0.5643 0.4855 0.043 Uiso 1 1 calc R . .
C16 C -0.1223(7) 0.4626(6) 0.4866(4) 0.028(2) Uani 1 1 d . . .
H16 H -0.0791 0.4246 0.4644 0.033 Uiso 1 1 calc R . .
C17 C -0.0929(9) 0.4597(7) 0.5370(5) 0.042(3) Uani 1 1 d . . .
H17A H -0.1338 0.4966 0.5606 0.051 Uiso 1 1 calc R A .
H17B H -0.0312 0.4207 0.5492 0.051 Uiso 1 1 calc R . .
C18 C -0.1904(7) 0.5316(6) 0.3551(4) 0.024(2) Uani 1 1 d . . .
H18 H -0.1993 0.4729 0.3647 0.029 Uiso 1 1 calc R A .
C19 C -0.1669(7) 0.5735(7) 0.2981(4) 0.027(2) Uani 1 1 d . A .
C20 C -0.1454(8) 0.4392(7) 0.2711(5) 0.038(3) Uani 1 1 d . . .
H20A H -0.1026 0.4055 0.3031 0.056 Uiso 1 1 calc R . .
H20B H -0.1204 0.4142 0.2376 0.056 Uiso 1 1 calc R . .
H20C H -0.2108 0.4334 0.2843 0.056 Uiso 1 1 calc R . .
O4 O -0.0547(11) 0.9737(8) 0.1224(6) 0.041(4) Uani 0.640(7) 1 d PD A 1
C21 C -0.1732(7) 0.9028(7) 0.1688(5) 0.030(4) Uani 0.640(7) 1 d PGD A 1
C22 C -0.2645(8) 0.8910(7) 0.1741(4) 0.038(4) Uani 0.640(7) 1 d PG A 1
H22 H -0.2825 0.8462 0.2066 0.046 Uiso 0.640(7) 1 calc PR A 1
C23 C -0.3297(6) 0.9446(8) 0.1320(5) 0.049(5) Uani 0.640(7) 1 d PG A 1
H23 H -0.3921 0.9365 0.1356 0.059 Uiso 0.640(7) 1 calc PR A 1
C24 C -0.3035(8) 1.0100(8) 0.0844(5) 0.051(5) Uani 0.640(7) 1 d PGD A 1
C28 C -0.2121(9) 1.0219(7) 0.0790(4) 0.046(5) Uani 0.640(7) 1 d PG A 1
H28 H -0.1942 1.0666 0.0465 0.056 Uiso 0.640(7) 1 calc PR A 1
C29 C -0.1469(7) 0.9682(7) 0.1212(5) 0.031(4) Uani 0.640(7) 1 d PGD A 1
C25 C -0.3722(17) 1.0663(15) 0.0366(8) 0.083(7) Uani 0.640(7) 1 d PD A 1
H25A H -0.4290 1.0427 0.0440 0.100 Uiso 0.640(7) 1 calc PR A 1
H25B H -0.3959 1.1300 0.0389 0.100 Uiso 0.640(7) 1 calc PR A 1
C26 C -0.3273(18) 1.0655(17) -0.0237(9) 0.074(6) Uani 0.640(7) 1 d PDU A 1
H26A H -0.3018 1.0117 -0.0362 0.089 Uiso 0.640(7) 1 calc PR A 1
C27 C -0.327(3) 1.148(2) -0.0583(15) 0.147(13) Uani 0.640(7) 1 d PDU A 1
H27A H -0.3534 1.1995 -0.0435 0.176 Uiso 0.640(7) 1 calc PR A 1
H27B H -0.2999 1.1549 -0.0976 0.176 Uiso 0.640(7) 1 calc PR A 1
C30 C -0.0251(18) 1.0447(13) 0.0770(7) 0.061(6) Uani 0.640(7) 1 d PD A 1
H30A H 0.0410 1.0418 0.0822 0.091 Uiso 0.640(7) 1 calc PR A 1
H30B H -0.0693 1.1042 0.0792 0.091 Uiso 0.640(7) 1 calc PR A 1
H30C H -0.0269 1.0366 0.0386 0.091 Uiso 0.640(7) 1 calc PR A 1
O4A O 0.0069(16) 0.9508(15) 0.1233(10) 0.041(4) Uani 0.360(7) 1 d PD A 2
C21A C -0.1411(16) 0.9209(14) 0.1582(8) 0.030(4) Uani 0.360(7) 1 d PGD A 2
C22A C -0.2386(15) 0.9340(14) 0.1537(8) 0.038(4) Uani 0.360(7) 1 d PG A 2
H22A H -0.2734 0.8987 0.1833 0.046 Uiso 0.360(7) 1 calc PR A 2
C23A C -0.2852(11) 0.9989(16) 0.1060(10) 0.049(5) Uani 0.360(7) 1 d PG A 2
H23A H -0.3518 1.0078 0.1029 0.059 Uiso 0.360(7) 1 calc PR A 2
C24A C -0.2343(16) 1.0505(14) 0.0627(8) 0.051(5) Uani 0.360(7) 1 d PGD A 2
C28A C -0.1368(16) 1.0374(13) 0.0672(8) 0.046(5) Uani 0.360(7) 1 d PG A 2
H28A H -0.1021 1.0727 0.0376 0.056 Uiso 0.360(7) 1 calc PR A 2
C29A C -0.0902(12) 0.9726(16) 0.1150(10) 0.031(4) Uani 0.360(7) 1 d PGD A 2
C25A C -0.275(3) 1.120(2) 0.0065(13) 0.083(7) Uani 0.360(7) 1 d PD A 2
H25C H -0.2388 1.1651 -0.0089 0.100 Uiso 0.360(7) 1 calc PR A 2
H25D H -0.3443 1.1522 0.0144 0.100 Uiso 0.360(7) 1 calc PR A 2
C26A C -0.266(3) 1.065(3) -0.0392(15) 0.074(6) Uani 0.360(7) 1 d PDU A 2
H26D H -0.2676 1.0040 -0.0285 0.089 Uiso 0.360(7) 1 calc PR A 2
C27A C -0.256(5) 1.111(4) -0.0908(18) 0.147(13) Uani 0.360(7) 1 d PDU A 2
H27C H -0.2543 1.1721 -0.0989 0.176 Uiso 0.360(7) 1 calc PR A 2
H27D H -0.2491 1.0849 -0.1220 0.176 Uiso 0.360(7) 1 calc PR A 2
C30A C 0.059(3) 1.009(2) 0.0818(13) 0.061(6) Uani 0.360(7) 1 d PD A 2
H30D H 0.1260 0.9898 0.0916 0.091 Uiso 0.360(7) 1 calc PR A 2
H30E H 0.0279 1.0722 0.0834 0.091 Uiso 0.360(7) 1 calc PR A 2
H30F H 0.0568 1.0053 0.0423 0.091 Uiso 0.360(7) 1 calc PR A 2
C31 C 0.3624(6) 0.5695(6) 0.0734(4) 0.023(2) Uani 1 1 d . . .
C32 C 0.4341(7) 0.5256(7) 0.1113(5) 0.034(2) Uani 1 1 d . A .
H32 H 0.4199 0.4904 0.1496 0.040 Uiso 1 1 calc R . .
C33 C 0.5285(7) 0.5324(7) 0.0937(5) 0.035(3) Uani 1 1 d . . .
H33 H 0.5774 0.5023 0.1205 0.043 Uiso 1 1 calc R A .
C34 C 0.5510(7) 0.5816(7) 0.0385(4) 0.027(2) Uani 1 1 d . A .
C35 C 0.6528(7) 0.5877(8) 0.0178(5) 0.042(3) Uani 1 1 d . . .
H35A H 0.6955 0.5515 0.0501 0.051 Uiso 1 1 calc R A .
H35B H 0.6766 0.5598 -0.0151 0.051 Uiso 1 1 calc R . .
C36 C 0.6611(9) 0.6828(10) -0.0021(5) 0.058(4) Uani 1 1 d . A .
H36 H 0.6152 0.7275 -0.0278 0.069 Uiso 1 1 calc R . .
C37 C 0.7256(9) 0.7092(10) 0.0128(6) 0.068(4) Uani 1 1 d . . .
H37A H 0.7729 0.6667 0.0385 0.081 Uiso 1 1 calc R A .
H37B H 0.7255 0.7711 -0.0018 0.081 Uiso 1 1 calc R . .
C38 C 0.4763(7) 0.6265(7) -0.0003(5) 0.035(3) Uani 1 1 d . . .
H38 H 0.4907 0.6615 -0.0387 0.042 Uiso 1 1 calc R A .
C39 C 0.3823(8) 0.6205(7) 0.0164(5) 0.035(3) Uani 1 1 d . A .
C40 C 0.3257(8) 0.7170(8) -0.0761(5) 0.042(3) Uani 1 1 d . . .
H40A H 0.3576 0.7608 -0.0742 0.063 Uiso 1 1 calc R . .
H40B H 0.2651 0.7499 -0.0952 0.063 Uiso 1 1 calc R . .
H40C H 0.3687 0.6763 -0.0985 0.063 Uiso 1 1 calc R . .
C41 C 0.3297(7) 0.3238(6) 0.1735(4) 0.026(2) Uani 1 1 d . . .
C42 C 0.4280(7) 0.2840(7) 0.1705(5) 0.037(3) Uani 1 1 d . A .
H42 H 0.4680 0.3097 0.1390 0.044 Uiso 1 1 calc R . .
C43 C 0.4693(8) 0.2049(7) 0.2143(5) 0.037(3) Uani 1 1 d . . .
H43 H 0.5367 0.1747 0.2106 0.044 Uiso 1 1 calc R A .
C44 C 0.4127(8) 0.1707(7) 0.2627(5) 0.035(3) Uani 1 1 d . A .
C45 C 0.4589(8) 0.0884(7) 0.3140(5) 0.044(3) Uani 1 1 d . . .
H45A H 0.5068 0.1041 0.3302 0.053 Uiso 1 1 calc R A .
H45B H 0.4076 0.0771 0.3455 0.053 Uiso 1 1 calc R . .
C46 C 0.5059(9) 0.0067(8) 0.2967(6) 0.059(4) Uani 1 1 d . A .
H46 H 0.4704 -0.0095 0.2743 0.071 Uiso 1 1 calc R . .
C47 C 0.5936(10) -0.0485(10) 0.3086(7) 0.086(5) Uani 1 1 d . . .
H47A H 0.6321 -0.0354 0.3308 0.103 Uiso 1 1 calc R A .
H47B H 0.6182 -0.1013 0.2949 0.103 Uiso 1 1 calc R . .
C48 C 0.3141(7) 0.2118(6) 0.2655(5) 0.033(2) Uani 1 1 d . . .
H48 H 0.2745 0.1889 0.2984 0.039 Uiso 1 1 calc R A .
C49 C 0.2713(7) 0.2880(7) 0.2197(5) 0.032(2) Uani 1 1 d . A .
C50 C 0.1145(8) 0.2934(7) 0.2664(5) 0.038(3) Uani 1 1 d . . .
H50A H 0.1145 0.2341 0.2637 0.057 Uiso 1 1 calc R . .
H50B H 0.0484 0.3347 0.2640 0.057 Uiso 1 1 calc R . .
H50C H 0.1386 0.2856 0.3037 0.057 Uiso 1 1 calc R . .
C51 C 0.1777(7) 0.9608(6) 0.3280(4) 0.020(2) Uani 1 1 d . A .
C52 C 0.0898(6) 0.9654(6) 0.3651(4) 0.023(2) Uani 1 1 d . . .
H52 H 0.0495 0.9272 0.3712 0.028 Uiso 1 1 calc R A .
C53 C 0.0732(7) 1.0370(6) 0.3913(4) 0.026(2) Uani 1 1 d . A .
H53 H 0.0200 1.0547 0.4180 0.032 Uiso 1 1 calc R . .
C54 C 0.1494(7) 1.0773(6) 0.3708(4) 0.030(2) Uani 1 1 d . . .
H54 H 0.1565 1.1267 0.3813 0.036 Uiso 1 1 calc R A .
C55 C 0.2140(7) 1.0308(6) 0.3316(4) 0.026(2) Uani 1 1 d . A .
H55 H 0.2714 1.0441 0.3113 0.031 Uiso 1 1 calc R . .
C56 C 0.2111(6) 0.8275(5) 0.4790(4) 0.0150(18) Uani 1 1 d . A .
C57 C 0.1995(7) 0.9055(6) 0.5008(4) 0.024(2) Uani 1 1 d . . .
H57 H 0.1475 0.9291 0.5263 0.029 Uiso 1 1 calc R A .
C58 C 0.2804(7) 0.9397(7) 0.4768(4) 0.031(2) Uani 1 1 d . A .
H58 H 0.2924 0.9896 0.4839 0.037 Uiso 1 1 calc R . .
C59 C 0.3405(6) 0.8853(6) 0.4400(4) 0.025(2) Uani 1 1 d . . .
H59 H 0.3987 0.8939 0.4179 0.030 Uiso 1 1 calc R A .
C60 C 0.2984(6) 0.8165(6) 0.4420(4) 0.025(2) Uani 1 1 d . A .
H60 H 0.3243 0.7709 0.4219 0.030 Uiso 1 1 calc R . .
C61 C 0.1481(6) 1.0286(6) 0.2007(4) 0.021(2) Uani 1 1 d . . .
C62 C 0.0487(7) 1.0635(7) 0.2078(4) 0.030(2) Uani 1 1 d . A .
H62 H 0.0095 1.0253 0.2289 0.036 Uiso 1 1 calc R . .
C63 C 0.0072(7) 1.1567(7) 0.1832(4) 0.033(2) Uani 1 1 d . . .
H63 H -0.0612 1.1814 0.1871 0.039 Uiso 1 1 calc R A .
C64 C 0.0634(7) 1.2141(6) 0.1532(4) 0.025(2) Uani 1 1 d . A .
C65 C 0.0169(8) 1.3156(6) 0.1288(5) 0.037(3) Uani 1 1 d . . .
H65A H -0.0061 1.3433 0.1618 0.044 Uiso 1 1 calc R A .
H65B H 0.0665 1.3434 0.1042 0.044 Uiso 1 1 calc R . .
C66 C -0.0652(8) 1.3370(7) 0.0937(5) 0.036(3) Uani 1 1 d . A .
H66 H -0.0505 1.3204 0.0580 0.043 Uiso 1 1 calc R . .
C67 C -0.1561(8) 1.3766(7) 0.1067(5) 0.047(3) Uani 1 1 d . . .
H67A H -0.1744 1.3945 0.1419 0.056 Uiso 1 1 calc R A .
H67B H -0.2038 1.3874 0.0810 0.056 Uiso 1 1 calc R . .
C68 C 0.1620(7) 1.1767(6) 0.1466(4) 0.031(2) Uani 1 1 d . . .
H68 H 0.2010 1.2148 0.1248 0.037 Uiso 1 1 calc R A .
C69 C 0.2065(6) 1.0840(6) 0.1712(4) 0.024(2) Uani 1 1 d . A .
C70 C 0.3657(8) 1.0942(8) 0.1370(6) 0.053(3) Uani 1 1 d . . .
H70A H 0.3503 1.1229 0.0961 0.079 Uiso 1 1 calc R . .
H70B H 0.4328 1.0547 0.1385 0.079 Uiso 1 1 calc R . .
H70C H 0.3582 1.1414 0.1563 0.079 Uiso 1 1 calc R . .
C71 C 0.4194(6) 0.8352(6) 0.2528(4) 0.024(2) Uani 1 1 d . . .
C72 C 0.4242(6) 0.8399(6) 0.1950(4) 0.025(2) Uani 1 1 d . A .
H72 H 0.3738 0.8818 0.1714 0.029 Uiso 1 1 calc R . .
C73 C 0.5034(7) 0.7830(7) 0.1705(4) 0.029(2) Uani 1 1 d . . .
H73 H 0.5066 0.7854 0.1304 0.035 Uiso 1 1 calc R A .
C74 C 0.5771(7) 0.7233(7) 0.2050(5) 0.033(2) Uani 1 1 d . A .
C75 C 0.6610(8) 0.6610(7) 0.1791(5) 0.038(3) Uani 1 1 d . . .
H75A H 0.7220 0.6644 0.1897 0.046 Uiso 1 1 calc R A .
H75B H 0.6607 0.6826 0.1359 0.046 Uiso 1 1 calc R . .
C76 C 0.6600(8) 0.5637(8) 0.1990(5) 0.043(3) Uani 1 1 d . A .
H76 H 0.7128 0.5219 0.1840 0.052 Uiso 1 1 calc R . .
C77 C 0.5963(9) 0.5299(9) 0.2340(6) 0.055(4) Uani 1 1 d . . .
H77A H 0.5418 0.5683 0.2504 0.067 Uiso 1 1 calc R A .
H77B H 0.6037 0.4665 0.2434 0.067 Uiso 1 1 calc R . .
C78 C 0.5718(7) 0.7198(7) 0.2637(5) 0.034(2) Uani 1 1 d . . .
H78 H 0.6230 0.6790 0.2871 0.040 Uiso 1 1 calc R A .
C79 C 0.4909(7) 0.7763(6) 0.2892(4) 0.028(2) Uani 1 1 d . A .
C80 C 0.5448(7) 0.7100(8) 0.3856(5) 0.047(3) Uani 1 1 d . . .
H80A H 0.5476 0.6489 0.3850 0.070 Uiso 1 1 calc R . .
H80B H 0.5240 0.7165 0.4252 0.070 Uiso 1 1 calc R . .
H80C H 0.6091 0.7191 0.3739 0.070 Uiso 1 1 calc R . .
C81 C -0.0568(6) 0.8050(6) 0.5128(4) 0.0190(19) Uani 1 1 d . . .
C82 C -0.0732(6) 0.7344(6) 0.5575(4) 0.024(2) Uani 1 1 d . A .
H82 H -0.0258 0.6991 0.5849 0.029 Uiso 1 1 calc R . .
C83 C -0.1608(6) 0.7141(7) 0.5629(4) 0.028(2) Uani 1 1 d . . .
H83 H -0.1729 0.6644 0.5938 0.034 Uiso 1 1 calc R A .
C84 C -0.2303(7) 0.7665(7) 0.5231(4) 0.030(2) Uani 1 1 d . A .
C85 C -0.3276(7) 0.7475(7) 0.5301(5) 0.033(2) Uani 1 1 d . . .
H85A H -0.3465 0.7543 0.4910 0.040 Uiso 1 1 calc R A .
H85B H -0.3209 0.6838 0.5538 0.040 Uiso 1 1 calc R . .
C86 C -0.4059(7) 0.8104(8) 0.5590(5) 0.043(3) Uani 1 1 d . A .
H86 H -0.4008 0.8044 0.5989 0.051 Uiso 1 1 calc R . .
C87 C -0.4796(10) 0.8719(11) 0.5341(7) 0.083(5) Uani 1 1 d . . .
H87A H -0.4874 0.8801 0.4942 0.100 Uiso 1 1 calc R A .
H87B H -0.5261 0.9090 0.5556 0.100 Uiso 1 1 calc R . .
C88 C -0.2118(6) 0.8384(6) 0.4789(4) 0.021(2) Uani 1 1 d . . .
H88 H -0.2594 0.8748 0.4518 0.025 Uiso 1 1 calc R A .
C89 C -0.1246(6) 0.8590(6) 0.4729(4) 0.021(2) Uani 1 1 d . A .
C90 C -0.1636(7) 0.9764(7) 0.3832(4) 0.032(2) Uani 1 1 d . . .
H90A H -0.1697 0.9326 0.3648 0.049 Uiso 1 1 calc R . .
H90B H -0.1363 1.0217 0.3541 0.049 Uiso 1 1 calc R . .
H90C H -0.2276 1.0070 0.3989 0.049 Uiso 1 1 calc R . .
C91 C 0.1963(7) 0.7158(6) 0.6004(4) 0.023(2) Uani 1 1 d . . .
C92 C 0.1353(7) 0.7640(6) 0.6378(4) 0.025(2) Uani 1 1 d . A .
H92 H 0.0672 0.7838 0.6348 0.030 Uiso 1 1 calc R . .
C93 C 0.1737(8) 0.7830(6) 0.6792(4) 0.036(3) Uani 1 1 d . . .
H93 H 0.1319 0.8145 0.7054 0.043 Uiso 1 1 calc R A .
C94 C 0.2730(8) 0.7563(7) 0.6824(5) 0.049(3) Uani 1 1 d D A .
C95 C 0.3277(11) 0.7910(14) 0.7164(8) 0.034(5) Uani 0.611(13) 1 d PD A 1
H95A H 0.3902 0.7446 0.7275 0.041 Uiso 0.611(13) 1 calc PR A 1
H95B H 0.3416 0.8476 0.6909 0.041 Uiso 0.611(13) 1 calc PR A 1
C96 C 0.2683(12) 0.8087(12) 0.7691(8) 0.037(4) Uani 0.611(13) 1 d PD A 1
H96 H 0.2542 0.7635 0.8035 0.044 Uiso 0.611(13) 1 d PR A 1
C97 C 0.235(2) 0.8823(13) 0.7853(9) 0.033(5) Uani 0.611(13) 1 d PD A 1
H97A H 0.2414 0.9383 0.7577 0.039 Uiso 0.611(13) 1 d PR A 1
H97B H 0.2056 0.8822 0.8240 0.039 Uiso 0.611(13) 1 d PR A 1
C95A C 0.294(2) 0.7633(18) 0.7420(12) 0.034(5) Uani 0.389(13) 1 d PD A 2
H95C H 0.2470 0.7431 0.7736 0.041 Uiso 0.389(13) 1 calc PR A 2
H95D H 0.3603 0.7240 0.7524 0.041 Uiso 0.389(13) 1 calc PR A 2
C96A C 0.2868(19) 0.8597(17) 0.7350(13) 0.037(4) Uani 0.389(13) 1 d PD A 2
H96A H 0.3128 0.9046 0.7064 0.044 Uiso 0.389(13) 1 d PR A 2
C97A C 0.239(4) 0.913(2) 0.7669(14) 0.033(5) Uani 0.389(13) 1 d PD A 2
H97C H 0.2001 0.8924 0.8017 0.039 Uiso 0.389(13) 1 d PR A 2
H97D H 0.2408 0.9753 0.7550 0.039 Uiso 0.389(13) 1 d PR A 2
C98 C 0.3341(7) 0.7074(7) 0.6449(5) 0.044(3) Uani 1 1 d . . .
H98 H 0.4022 0.6879 0.6478 0.053 Uiso 1 1 calc R A .
C99 C 0.2965(7) 0.6873(6) 0.6039(4) 0.027(2) Uani 1 1 d . A .
C100 C 0.4530(8) 0.6098(9) 0.5668(6) 0.062(4) Uani 1 1 d . . .
H10A H 0.4762 0.6625 0.5615 0.093 Uiso 1 1 calc R . .
H10B H 0.4826 0.5811 0.5352 0.093 Uiso 1 1 calc R . .
H10C H 0.4710 0.5657 0.6046 0.093 Uiso 1 1 calc R . .

loop_
_atom_site_aniso_label
_atom_site_aniso_U_11
_atom_site_aniso_U_22
_atom_site_aniso_U_33
_atom_site_aniso_U_23
_atom_site_aniso_U_13
_atom_site_aniso_U_12
I1 0.0328(4) 0.0242(3) 0.0256(3) -0.0102(3) -0.0042(3) -0.0129(3)
I2 0.0310(4) 0.0236(3) 0.0261(3) -0.0114(3) -0.0072(3) 0.0034(3)
I3 0.0373(4) 0.0341(4) 0.0351(4) -0.0144(3) -0.0103(3) -0.0097(3)
I4 0.0418(4) 0.0271(4) 0.0316(4) -0.0107(3) -0.0088(3) -0.0046(3)
I5 0.0296(4) 0.0295(4) 0.0399(4) -0.0137(3) -0.0155(3) -0.0010(3)
Cu1 0.0338(7) 0.0310(7) 0.0322(7) -0.0128(6) -0.0142(6) -0.0063(5)
Cu2 0.0321(7) 0.0258(6) 0.0234(6) -0.0080(5) -0.0071(5) -0.0048(5)
Cu3 0.0284(6) 0.0177(6) 0.0306(7) -0.0079(5) -0.0061(5) -0.0049(5)
Cu4 0.0260(6) 0.0231(6) 0.0245(6) -0.0124(5) -0.0084(5) -0.0065(5)
Cu5 0.037(2) 0.0399(17) 0.0394(18) -0.0249(14) -0.0132(17) -0.0023(13)
Cu5A 0.037(2) 0.0399(17) 0.0394(18) -0.0249(14) -0.0132(17) -0.0023(13)
Fe1 0.0243(7) 0.0169(6) 0.0182(7) -0.0071(5) -0.0044(5) -0.0051(5)
Fe2 0.0198(7) 0.0186(7) 0.0285(7) -0.0126(6) -0.0016(6) -0.0063(5)
P1 0.0304(14) 0.0165(11) 0.0180(12) -0.0054(10) -0.0060(10) -0.0066(10)
P2 0.0239(13) 0.0202(12) 0.0241(13) -0.0086(10) -0.0056(10) -0.0083(10)
P3 0.0182(12) 0.0184(12) 0.0257(13) -0.0087(10) -0.0047(10) -0.0026(9)
P4 0.0168(11) 0.0185(11) 0.0207(12) -0.0098(10) -0.0066(9) -0.0028(9)
O1 0.029(4) 0.042(4) 0.022(3) -0.011(3) -0.005(3) -0.017(3)
O2 0.037(4) 0.034(4) 0.029(4) -0.015(3) 0.001(3) -0.017(3)
O3 0.054(5) 0.021(3) 0.026(4) -0.010(3) -0.010(3) -0.004(3)
O5 0.024(4) 0.032(4) 0.027(4) -0.008(3) 0.000(3) -0.014(3)
O6 0.035(4) 0.039(4) 0.037(4) -0.002(3) -0.013(3) -0.014(3)
O7 0.025(4) 0.028(4) 0.032(4) -0.012(3) -0.003(3) -0.003(3)
O8 0.022(4) 0.028(4) 0.037(4) -0.006(3) -0.009(3) -0.005(3)
O9 0.027(3) 0.016(3) 0.025(3) -0.008(3) -0.007(3) -0.004(3)
O10 0.032(4) 0.026(4) 0.051(5) -0.007(3) 0.002(4) -0.008(3)
O11 0.020(3) 0.029(4) 0.027(4) -0.018(3) 0.002(3) -0.006(3)
O12 0.023(4) 0.040(4) 0.033(4) -0.020(3) 0.000(3) 0.000(3)
O13 0.014(3) 0.017(3) 0.030(4) -0.010(3) -0.003(3) -0.005(2)
O14 0.022(3) 0.021(3) 0.026(3) -0.002(3) -0.013(3) -0.003(3)
O15 0.025(3) 0.019(3) 0.023(3) -0.013(3) -0.012(3) -0.003(3)
O16 0.022(4) 0.034(4) 0.049(4) -0.025(3) -0.011(3) 0.000(3)
C1 0.038(6) 0.006(4) 0.020(5) -0.005(4) -0.006(4) -0.006(4)
C2 0.029(5) 0.023(5) 0.030(5) -0.014(4) -0.004(4) -0.007(4)
C3 0.029(5) 0.018(5) 0.017(5) -0.001(4) -0.007(4) -0.008(4)
C4 0.041(6) 0.024(5) 0.008(4) -0.001(4) -0.001(4) -0.011(4)
C5 0.034(5) 0.007(4) 0.025(5) -0.003(4) -0.007(4) -0.009(4)
C6 0.028(5) 0.017(4) 0.024(5) -0.011(4) -0.007(4) -0.007(4)
C7 0.029(5) 0.013(4) 0.026(5) -0.014(4) -0.004(4) -0.002(4)
C8 0.034(5) 0.023(5) 0.014(5) -0.002(4) -0.009(4) -0.012(4)
C9 0.028(5) 0.021(5) 0.026(5) -0.009(4) -0.005(4) -0.014(4)
C10 0.024(5) 0.016(4) 0.021(5) 0.000(4) -0.004(4) -0.008(4)
C11 0.025(5) 0.031(5) 0.026(5) -0.008(4) 0.001(4) -0.012(4)
C12 0.026(5) 0.021(5) 0.037(6) -0.007(4) -0.004(4) -0.010(4)
C13 0.028(5) 0.028(5) 0.027(5) -0.015(4) -0.001(4) -0.007(4)
C14 0.009(4) 0.033(5) 0.029(5) -0.007(4) -0.004(4) -0.003(4)
C15 0.036(6) 0.022(5) 0.025(5) -0.011(4) 0.003(4) -0.003(4)
C16 0.039(6) 0.030(5) 0.020(5) -0.005(4) -0.006(4) -0.018(5)
C17 0.064(8) 0.038(6) 0.041(7) -0.001(5) -0.022(6) -0.038(6)
C18 0.028(5) 0.023(5) 0.024(5) -0.007(4) -0.004(4) -0.010(4)
C19 0.025(5) 0.031(5) 0.021(5) -0.003(4) -0.009(4) -0.004(4)
C20 0.040(6) 0.036(6) 0.040(6) -0.016(5) -0.007(5) -0.008(5)
O4 0.075(11) 0.020(7) 0.027(5) -0.002(5) -0.006(9) -0.017(8)
C21 0.047(12) 0.015(8) 0.026(8) -0.006(6) -0.011(8) -0.002(7)
C22 0.042(10) 0.023(9) 0.047(11) -0.018(8) 0.010(8) -0.005(7)
C23 0.031(10) 0.061(13) 0.058(13) -0.034(10) -0.019(9) 0.009(7)
C24 0.080(15) 0.028(9) 0.028(9) -0.001(7) -0.033(9) 0.013(8)
C28 0.071(13) 0.033(9) 0.038(9) -0.010(7) -0.028(10) -0.007(9)
C29 0.045(12) 0.021(7) 0.029(8) -0.009(6) -0.019(9) -0.002(9)
C25 0.110(18) 0.068(14) 0.071(15) -0.012(12) -0.049(13) -0.010(12)
C26 0.076(7) 0.076(7) 0.072(7) -0.020(4) -0.012(4) -0.022(4)
C27 0.148(13) 0.147(13) 0.147(13) -0.041(5) -0.012(4) -0.044(5)
C30 0.106(18) 0.056(13) 0.025(8) -0.001(8) -0.010(12) -0.038(13)
O4A 0.075(11) 0.020(7) 0.027(5) -0.002(5) -0.006(9) -0.017(8)
C21A 0.047(12) 0.015(8) 0.026(8) -0.006(6) -0.011(8) -0.002(7)
C22A 0.042(10) 0.023(9) 0.047(11) -0.018(8) 0.010(8) -0.005(7)
C23A 0.031(10) 0.061(13) 0.058(13) -0.034(10) -0.019(9) 0.009(7)
C24A 0.080(15) 0.028(9) 0.028(9) -0.001(7) -0.033(9) 0.013(8)
C28A 0.071(13) 0.033(9) 0.038(9) -0.010(7) -0.028(10) -0.007(9)
C29A 0.045(12) 0.021(7) 0.029(8) -0.009(6) -0.019(9) -0.002(9)
C25A 0.110(18) 0.068(14) 0.071(15) -0.012(12) -0.049(13) -0.010(12)
C26A 0.076(7) 0.076(7) 0.072(7) -0.020(4) -0.012(4) -0.022(4)
C27A 0.148(13) 0.147(13) 0.147(13) -0.041(5) -0.012(4) -0.044(5)
C30A 0.106(18) 0.056(13) 0.025(8) -0.001(8) -0.010(12) -0.038(13)
C31 0.020(5) 0.024(5) 0.025(5) -0.003(4) 0.002(4) -0.011(4)
C32 0.035(6) 0.038(6) 0.032(6) -0.008(5) -0.005(5) -0.016(5)
C33 0.023(5) 0.044(6) 0.044(7) -0.017(5) -0.014(5) -0.005(5)
C34 0.028(5) 0.031(5) 0.026(5) -0.006(4) -0.001(4) -0.014(4)
C35 0.028(6) 0.051(7) 0.047(7) -0.013(6) -0.002(5) -0.010(5)
C36 0.037(7) 0.083(10) 0.048(8) 0.013(7) -0.013(6) -0.038(7)
C37 0.042(8) 0.079(10) 0.065(9) 0.018(8) -0.004(7) -0.033(7)
C38 0.028(6) 0.044(6) 0.030(6) -0.005(5) -0.004(5) -0.010(5)
C39 0.038(6) 0.023(5) 0.054(7) -0.017(5) -0.011(5) -0.011(5)
C40 0.039(7) 0.047(7) 0.037(7) 0.005(5) -0.008(5) -0.022(6)
C41 0.021(5) 0.024(5) 0.041(6) -0.018(5) -0.006(4) -0.005(4)
C42 0.031(6) 0.034(6) 0.056(7) -0.023(5) -0.013(5) -0.008(5)
C43 0.030(6) 0.033(6) 0.052(7) -0.014(5) -0.015(5) -0.007(5)
C44 0.039(6) 0.031(6) 0.040(6) -0.012(5) -0.018(5) -0.007(5)
C45 0.033(6) 0.033(6) 0.065(8) -0.006(6) -0.012(6) -0.012(5)
C46 0.056(8) 0.036(7) 0.077(10) -0.010(7) -0.021(7) -0.001(6)
C47 0.056(10) 0.058(10) 0.129(15) -0.018(10) -0.010(10) -0.002(8)
C48 0.030(6) 0.023(5) 0.050(7) -0.005(5) -0.014(5) -0.013(4)
C49 0.028(6) 0.028(5) 0.049(7) -0.017(5) -0.011(5) -0.012(4)
C50 0.037(6) 0.040(6) 0.037(6) -0.004(5) -0.007(5) -0.015(5)
C51 0.032(5) 0.012(4) 0.017(5) -0.003(4) -0.005(4) -0.005(4)
C52 0.022(5) 0.019(5) 0.023(5) 0.000(4) -0.005(4) -0.002(4)
C53 0.029(5) 0.020(5) 0.026(5) -0.009(4) 0.001(4) 0.000(4)
C54 0.035(6) 0.016(5) 0.037(6) -0.013(4) 0.012(5) -0.005(4)
C55 0.025(5) 0.026(5) 0.026(5) -0.012(4) 0.007(4) -0.006(4)
C56 0.007(4) 0.015(4) 0.026(5) -0.012(4) -0.002(3) -0.002(3)
C57 0.026(5) 0.023(5) 0.030(5) -0.016(4) -0.011(4) -0.004(4)
C58 0.030(6) 0.032(6) 0.040(6) -0.022(5) -0.013(5) -0.006(4)
C59 0.016(5) 0.031(5) 0.030(5) -0.012(4) -0.003(4) -0.007(4)
C60 0.023(5) 0.029(5) 0.028(5) -0.012(4) -0.010(4) -0.006(4)
C61 0.022(5) 0.012(4) 0.024(5) -0.002(4) -0.008(4) 0.001(4)
C62 0.028(5) 0.031(6) 0.033(6) -0.004(5) -0.005(4) -0.015(4)
C63 0.017(5) 0.032(6) 0.037(6) -0.004(5) -0.003(4) 0.003(4)
C64 0.025(5) 0.017(5) 0.031(5) -0.013(4) -0.013(4) 0.006(4)
C65 0.042(6) 0.014(5) 0.058(7) -0.012(5) -0.006(6) -0.008(4)
C66 0.039(6) 0.029(6) 0.034(6) -0.005(5) -0.004(5) -0.005(5)
C67 0.046(7) 0.042(7) 0.055(8) -0.011(6) -0.016(6) -0.013(6)
C68 0.041(6) 0.019(5) 0.037(6) -0.006(4) -0.010(5) -0.013(4)
C69 0.018(5) 0.025(5) 0.033(5) -0.017(4) -0.006(4) 0.000(4)
C70 0.029(6) 0.041(7) 0.082(10) -0.008(7) 0.011(6) -0.018(5)
C71 0.021(5) 0.019(5) 0.036(6) -0.012(4) -0.002(4) -0.006(4)
C72 0.020(5) 0.028(5) 0.028(5) -0.012(4) -0.005(4) -0.003(4)
C73 0.026(5) 0.035(6) 0.031(6) -0.019(5) -0.006(4) -0.004(4)
C74 0.028(6) 0.037(6) 0.036(6) -0.022(5) 0.004(5) -0.003(5)
C75 0.035(6) 0.037(6) 0.041(7) -0.023(5) 0.002(5) 0.001(5)
C76 0.020(6) 0.055(7) 0.064(8) -0.045(7) -0.008(5) 0.008(5)
C77 0.037(7) 0.053(8) 0.091(11) -0.046(8) -0.006(7) -0.007(6)
C78 0.029(6) 0.033(6) 0.037(6) -0.010(5) -0.010(5) -0.003(5)
C79 0.026(5) 0.029(5) 0.026(5) -0.008(4) 0.000(4) -0.004(4)
C80 0.025(6) 0.076(9) 0.030(6) -0.019(6) -0.005(5) 0.003(6)
C81 0.011(4) 0.026(5) 0.024(5) -0.015(4) 0.001(4) -0.002(4)
C82 0.022(5) 0.022(5) 0.031(5) -0.009(4) -0.008(4) -0.006(4)
C83 0.016(5) 0.034(6) 0.038(6) -0.020(5) 0.004(4) -0.007(4)
C84 0.031(6) 0.033(6) 0.025(5) -0.012(5) 0.004(4) -0.010(5)
C85 0.033(6) 0.042(6) 0.035(6) -0.016(5) 0.008(5) -0.025(5)
C86 0.025(6) 0.056(7) 0.061(8) -0.028(6) -0.004(5) -0.019(5)
C87 0.048(9) 0.103(13) 0.099(13) -0.036(10) -0.029(9) -0.003(9)
C88 0.013(4) 0.021(5) 0.026(5) -0.007(4) -0.007(4) 0.000(4)
C89 0.022(5) 0.016(4) 0.031(5) -0.014(4) -0.001(4) -0.009(4)
C90 0.030(6) 0.032(6) 0.032(6) -0.002(5) -0.011(5) -0.008(5)
C91 0.033(5) 0.020(5) 0.021(5) -0.010(4) -0.015(4) -0.007(4)
C92 0.024(5) 0.018(5) 0.028(5) -0.007(4) -0.012(4) 0.003(4)
C93 0.051(7) 0.025(5) 0.036(6) -0.021(5) -0.022(5) 0.007(5)
C94 0.050(7) 0.038(6) 0.066(8) -0.030(6) -0.040(6) 0.010(5)
C95 0.014(10) 0.052(12) 0.052(14) -0.041(11) -0.010(8) -0.001(7)
C96 0.032(8) 0.044(11) 0.042(11) -0.016(8) -0.023(8) -0.008(8)
C97 0.061(9) 0.029(13) 0.014(12) -0.010(10) 0.009(11) -0.024(12)
C95A 0.014(10) 0.052(12) 0.052(14) -0.041(11) -0.010(8) -0.001(7)
C96A 0.032(8) 0.044(11) 0.042(11) -0.016(8) -0.023(8) -0.008(8)
C97A 0.061(9) 0.029(13) 0.014(12) -0.010(10) 0.009(11) -0.024(12)
C98 0.025(6) 0.042(6) 0.077(9) -0.037(6) -0.027(6) 0.006(5)
C99 0.026(5) 0.021(5) 0.042(6) -0.021(4) -0.013(4) 0.001(4)
C100 0.026(6) 0.081(10) 0.090(11) -0.054(9) -0.008(7) 0.000(6)

loop_
_atom_type_symbol
_atom_type_description
_atom_type_scat_dispersion_real
_atom_type_scat_dispersion_imag
_atom_type_scat_source
C C 0.0033 0.0016 'International Tables Vol C Tables 4.2.6.8 and 6.1.1.4'
H H 0.0000 0.0000 'International Tables Vol C Tables 4.2.6.8 and 6.1.1.4'
O O 0.0106 0.0060 'International Tables Vol C Tables 4.2.6.8 and 6.1.1.4'
P P 0.1023 0.0942 'International Tables Vol C Tables 4.2.6.8 and 6.1.1.4'
Fe Fe 0.3463 0.8444 'International Tables Vol C Tables 4.2.6.8 and 6.1.1.4'
Cu Cu 0.3201 1.2651 'International Tables Vol C Tables 4.2.6.8 and 6.1.1.4'
I I -0.4742 1.8119 'International Tables Vol C Tables 4.2.6.8 and 6.1.1.4'

loop_
_geom_angle_atom_site_label_1
_geom_angle_atom_site_label_2
_geom_angle_atom_site_label_3
_geom_angle
_geom_angle_site_symmetry_1
_geom_angle_site_symmetry_3
Cu5 I1 Cu2 83.33(11) . .
Cu5 I1 Cu3 64.60(10) . .
Cu2 I1 Cu3 69.53(4) . .
Cu2 I1 Cu5A 70.68(10) . .
Cu3 I1 Cu5A 65.32(9) . .
Cu5 I1 Cu1 58.56(10) . .
Cu2 I1 Cu1 72.23(4) . .
Cu3 I1 Cu1 113.41(4) . .
Cu5A I1 Cu1 51.35(9) . .
Cu5 I2 Cu3 66.18(11) . .
Cu5A I2 Cu3 68.85(11) . .
Cu5 I2 Cu4 108.15(11) . .
Cu5A I2 Cu4 96.03(11) . .
Cu3 I2 Cu4 71.27(4) . .
Cu4 I3 Cu2 113.87(4) . .
Cu4 I3 Cu3 72.84(4) . .
Cu2 I3 Cu3 70.77(4) . .
Cu2 I4 Cu1 78.31(4) . .
Cu2 I4 Cu5A 71.51(10) . .
Cu1 I4 Cu5A 53.70(10) . .
Cu5 I5 Cu1 61.94(10) . .
Cu5A I5 Cu1 56.76(10) . .
P2 Cu1 Cu5A 165.78(15) . .
P2 Cu1 I4 121.81(8) . .
Cu5A Cu1 I4 67.64(12) . .
P2 Cu1 I5 123.03(8) . .
Cu5A Cu1 I5 59.70(11) . .
I4 Cu1 I5 102.31(5) . .
P2 Cu1 Cu5 152.18(14) . .
I4 Cu1 Cu5 81.65(11) . .
I5 Cu1 Cu5 57.24(10) . .
P2 Cu1 I1 104.12(8) . .
Cu5A Cu1 I1 62.53(12) . .
I4 Cu1 I1 98.26(4) . .
I5 Cu1 I1 102.97(4) . .
Cu5 Cu1 I1 54.01(11) . .
P1 Cu2 I4 112.30(8) . .
P1 Cu2 I3 108.14(8) . .
I4 Cu2 I3 106.04(5) . .
P1 Cu2 I1 116.13(8) . .
I4 Cu2 I1 103.97(4) . .
I3 Cu2 I1 109.79(5) . .
P3 Cu3 I2 123.21(8) . .
P3 Cu3 I3 105.41(7) . .
I2 Cu3 I3 105.27(4) . .
P3 Cu3 I1 106.49(8) . .
I2 Cu3 I1 107.24(4) . .
I3 Cu3 I1 108.61(4) . .
P3 Cu3 Cu5 144.27(13) . .
I2 Cu3 Cu5 53.74(10) . .
I3 Cu3 Cu5 109.44(11) . .
I1 Cu3 Cu5 54.77(10) . .
P3 Cu3 Cu5A 157.20(13) . .
I2 Cu3 Cu5A 54.80(9) . .
I3 Cu3 Cu5A 96.37(10) . .
I1 Cu3 Cu5A 59.01(10) . .
C17 Cu4 P4 130.8(3) 2_566 .
C17 Cu4 C16 34.4(3) 2_566 2_566
P4 Cu4 C16 100.0(2) . 2_566
C17 Cu4 I3 98.0(3) 2_566 .
P4 Cu4 I3 109.81(7) . .
C16 Cu4 I3 128.9(2) 2_566 .
C17 Cu4 I2 99.8(3) 2_566 .
P4 Cu4 I2 110.27(7) . .
C16 Cu4 I2 101.8(3) 2_566 .
I3 Cu4 I2 105.26(4) . .
I2 Cu5 I1 119.13(18) . .
I2 Cu5 I5 122.11(19) . .
I1 Cu5 I5 117.10(17) . .
I2 Cu5 Cu1 159.3(2) . .
I1 Cu5 Cu1 67.43(11) . .
I5 Cu5 Cu1 60.82(10) . .
I2 Cu5 Cu3 60.09(10) . .
I1 Cu5 Cu3 60.63(10) . .
I5 Cu5 Cu3 177.7(2) . .
Cu1 Cu5 Cu3 117.41(16) . .
Cu1 Cu5A I5 63.53(11) . .
Cu1 Cu5A I2 170.3(2) . .
I5 Cu5A I2 116.72(17) . .
Cu1 Cu5A I1 66.12(12) . .
I5 Cu5A I1 107.93(17) . .
I2 Cu5A I1 105.66(16) . .
Cu1 Cu5A I4 58.66(10) . .
I5 Cu5A I4 98.98(15) . .
I2 Cu5A I4 129.13(18) . .
I1 Cu5A I4 95.35(14) . .
Cu1 Cu5A Cu3 118.17(18) . .
I5 Cu5A Cu3 150.8(2) . .
I2 Cu5A Cu3 56.35(9) . .
I1 Cu5A Cu3 55.68(9) . .
I4 Cu5A Cu3 106.07(14) . .
C6 Fe1 C5 110.1(4) . .
C6 Fe1 C7 40.9(3) . .
C5 Fe1 C7 126.0(4) . .
C6 Fe1 C2 164.2(4) . .
C5 Fe1 C2 69.3(4) . .
C7 Fe1 C2 152.4(4) . .
C6 Fe1 C8 68.1(3) . .
C5 Fe1 C8 161.6(4) . .
C7 Fe1 C8 40.5(4) . .
C2 Fe1 C8 117.7(4) . .
C6 Fe1 C10 41.3(3) . .
C5 Fe1 C10 123.0(4) . .
C7 Fe1 C10 69.4(4) . .
C2 Fe1 C10 124.9(4) . .
C8 Fe1 C10 68.6(3) . .
C6 Fe1 C9 68.7(4) . .
C5 Fe1 C9 157.3(4) . .
C7 Fe1 C9 68.9(4) . .
C2 Fe1 C9 105.5(4) . .
C8 Fe1 C9 40.7(3) . .
C10 Fe1 C9 40.9(3) . .
C6 Fe1 C3 155.1(4) . .
C5 Fe1 C3 68.0(3) . .
C7 Fe1 C3 118.7(4) . .
C2 Fe1 C3 40.4(4) . .
C8 Fe1 C3 105.5(3) . .
C10 Fe1 C3 161.0(4) . .
C9 Fe1 C3 123.1(4) . .
C6 Fe1 C1 127.6(3) . .
C5 Fe1 C1 41.0(4) . .
C7 Fe1 C1 164.3(4) . .
C2 Fe1 C1 41.6(3) . .
C8 Fe1 C1 154.6(4) . .
C10 Fe1 C1 108.7(4) . .
C9 Fe1 C1 120.6(4) . .
C3 Fe1 C1 68.3(3) . .
C6 Fe1 C4 121.8(4) . .
C5 Fe1 C4 40.2(3) . .
C7 Fe1 C4 107.2(4) . .
C2 Fe1 C4 68.6(4) . .
C8 Fe1 C4 124.0(3) . .
C10 Fe1 C4 157.6(4) . .
C9 Fe1 C4 160.2(4) . .
C3 Fe1 C4 40.4(4) . .
C1 Fe1 C4 68.3(4) . .
C55 Fe2 C56 163.7(3) . .
C55 Fe2 C51 41.2(3) . .
C56 Fe2 C51 126.4(3) . .
C55 Fe2 C57 152.7(4) . .
C56 Fe2 C57 42.2(3) . .
C51 Fe2 C57 163.6(4) . .
C55 Fe2 C52 68.9(4) . .
C56 Fe2 C52 108.6(3) . .
C51 Fe2 C52 41.2(4) . .
C57 Fe2 C52 124.8(4) . .
C55 Fe2 C54 41.0(3) . .
C56 Fe2 C54 154.5(3) . .
C51 Fe2 C54 69.3(4) . .
C57 Fe2 C54 117.1(4) . .
C52 Fe2 C54 68.6(4) . .
C55 Fe2 C60 126.0(4) . .
C56 Fe2 C60 40.9(3) . .
C51 Fe2 C60 109.5(3) . .
C57 Fe2 C60 69.5(4) . .
C52 Fe2 C60 123.4(4) . .
C54 Fe2 C60 161.5(4) . .
C55 Fe2 C53 68.7(4) . .
C56 Fe2 C53 120.7(4) . .
C51 Fe2 C53 69.2(4) . .
C57 Fe2 C53 105.2(4) . .
C52 Fe2 C53 40.8(4) . .
C54 Fe2 C53 40.5(4) . .
C60 Fe2 C53 157.6(4) . .
C55 Fe2 C59 107.0(4) . .
C56 Fe2 C59 69.0(3) . .
C51 Fe2 C59 121.6(4) . .
C57 Fe2 C59 69.0(4) . .
C52 Fe2 C59 158.2(4) . .
C54 Fe2 C59 123.1(4) . .
C60 Fe2 C59 40.7(3) . .
C53 Fe2 C59 159.4(4) . .
C55 Fe2 C58 118.5(4) . .
C56 Fe2 C58 69.5(4) . .
C51 Fe2 C58 155.3(4) . .
C57 Fe2 C58 40.7(4) . .
C52 Fe2 C58 160.4(4) . .
C54 Fe2 C58 104.3(4) . .
C60 Fe2 C58 68.8(4) . .
C53 Fe2 C58 122.2(4) . .
C59 Fe2 C58 40.8(4) . .
O3 P1 O1 102.2(4) . .
O3 P1 C1 103.9(4) . .
O1 P1 C1 99.4(4) . .
O3 P1 Cu2 112.1(3) . .
O1 P1 Cu2 115.3(2) . .
C1 P1 Cu2 121.4(3) . .
O5 P2 O7 98.7(3) . .
O5 P2 C6 95.8(4) . .
O7 P2 C6 103.0(4) . .
O5 P2 Cu1 119.9(3) . .
O7 P2 Cu1 115.4(3) . .
C6 P2 Cu1 120.1(3) . .
O9 P3 O11 106.0(3) . .
O9 P3 C51 103.6(4) . .
O11 P3 C51 96.6(4) . .
O9 P3 Cu3 106.8(2) . .
O11 P3 Cu3 119.0(2) . .
C51 P3 Cu3 122.9(3) . .
O15 P4 O13 103.2(3) . .
O15 P4 C56 103.4(4) . .
O13 P4 C56 98.7(3) . .
O15 P4 Cu4 107.1(2) . .
O13 P4 Cu4 118.1(2) . .
C56 P4 Cu4 123.7(3) . .
C11 O1 P1 119.8(6) . .
C19 O2 C20 116.6(7) . .
C21 O3 P1 117.8(7) . .
C21A O3 P1 122.8(12) . .
C31 O5 P2 124.7(6) . .
C39 O6 C40 116.7(8) . .
C41 O7 P2 121.2(6) . .
C49 O8 C50 117.5(8) . .
C61 O9 P3 125.3(5) . .
C69 O10 C70 119.3(8) . .
C71 O11 P3 118.6(5) . .
C79 O12 C80 118.8(7) . .
C81 O13 P4 118.9(5) . .
C89 O14 C90 117.4(7) . .
C91 O15 P4 123.3(6) . .
C99 O16 C100 117.2(8) . .
C5 C1 C2 106.7(8) . .
C5 C1 P1 124.2(7) . .
C2 C1 P1 129.0(7) . .
C5 C1 Fe1 68.8(5) . .
C2 C1 Fe1 68.6(5) . .
P1 C1 Fe1 127.3(4) . .
C3 C2 C1 107.2(8) . .
C3 C2 Fe1 70.3(5) . .
C1 C2 Fe1 69.8(5) . .
C3 C2 H2 126.4 . .
C1 C2 H2 126.4 . .
Fe1 C2 H2 125.1 . .
C2 C3 C4 109.2(8) . .
C2 C3 Fe1 69.4(5) . .
C4 C3 Fe1 70.0(5) . .
C2 C3 H3 125.4 . .
C4 C3 H3 125.4 . .
Fe1 C3 H3 126.8 . .
C5 C4 C3 108.0(8) . .
C5 C4 Fe1 69.1(5) . .
C3 C4 Fe1 69.5(5) . .
C5 C4 H4 126.0 . .
C3 C4 H4 126.0 . .
Fe1 C4 H4 126.9 . .
C4 C5 C1 108.9(8) . .
C4 C5 Fe1 70.7(5) . .
C1 C5 Fe1 70.2(5) . .
C4 C5 H5 125.6 . .
C1 C5 H5 125.6 . .
Fe1 C5 H5 125.1 . .
C7 C6 C10 109.0(8) . .
C7 C6 P2 127.1(7) . .
C10 C6 P2 123.9(7) . .
C7 C6 Fe1 69.8(5) . .
C10 C6 Fe1 69.9(5) . .
P2 C6 Fe1 127.6(5) . .
C8 C7 C6 107.1(8) . .
C8 C7 Fe1 69.8(5) . .
C6 C7 Fe1 69.3(5) . .
C8 C7 H7 126.5 . .
C6 C7 H7 126.5 . .
Fe1 C7 H7 126.0 . .
C7 C8 C9 109.4(8) . .
C7 C8 Fe1 69.7(5) . .
C9 C8 Fe1 69.9(5) . .
C7 C8 H8 125.3 . .
C9 C8 H8 125.3 . .
Fe1 C8 H8 126.7 . .
C8 C9 C10 107.8(8) . .
C8 C9 Fe1 69.4(5) . .
C10 C9 Fe1 69.5(5) . .
C8 C9 H9 126.1 . .
C10 C9 H9 126.1 . .
Fe1 C9 H9 126.5 . .
C9 C10 C6 106.8(8) . .
C9 C10 Fe1 69.6(5) . .
C6 C10 Fe1 68.8(5) . .
C9 C10 H10 126.6 . .
C6 C10 H10 126.6 . .
Fe1 C10 H10 126.5 . .
C12 C11 O1 123.5(9) . .
C12 C11 C19 119.3(9) . .
O1 C11 C19 117.1(8) . .
C11 C12 C13 120.4(9) . .
C11 C12 H12 119.8 . .
C13 C12 H12 119.8 . .
C14 C13 C12 120.3(9) . .
C14 C13 H13 119.9 . .
C12 C13 H13 119.9 . .
C18 C14 C13 118.1(9) . .
C18 C14 C15 119.2(8) . .
C13 C14 C15 122.6(9) . .
C14 C15 C16 109.7(8) . .
C14 C15 H15A 109.7 . .
C16 C15 H15A 109.7 . .
C14 C15 H15B 109.7 . .
C16 C15 H15B 109.7 . .
H15A C15 H15B 108.2 . .
C17 C16 C15 125.7(10) . .
C17 C16 Cu4 68.9(6) . 2_566
C15 C16 Cu4 111.7(6) . 2_566
C17 C16 H16 117.2 . .
C15 C16 H16 117.2 . .
Cu4 C16 H16 89.4 2_566 .
C16 C17 Cu4 76.7(6) . 2_566
C16 C17 H17A 120.0 . .
Cu4 C17 H17A 107.0 2_566 .
C16 C17 H17B 120.0 . .
Cu4 C17 H17B 86.4 2_566 .
H17A C17 H17B 120.0 . .
C19 C18 C14 121.2(9) . .
C19 C18 H18 119.4 . .
C14 C18 H18 119.4 . .
O2 C19 C18 123.1(9) . .
O2 C19 C11 116.4(8) . .
C18 C19 C11 120.4(9) . .
O2 C20 H20A 109.5 . .
O2 C20 H20B 109.5 . .
H20A C20 H20B 109.5 . .
O2 C20 H20C 109.5 . .
H20A C20 H20C 109.5 . .
H20B C20 H20C 109.5 . .
C29 O4 C30 116.7(14) . .
C22 C21 C29 120.0 . .
C22 C21 O3 124.6(8) . .
C29 C21 O3 115.4(8) . .
C23 C22 C21 120.0 . .
C23 C22 H22 120.0 . .
C21 C22 H22 120.0 . .
C22 C23 C24 120.0 . .
C22 C23 H23 120.0 . .
C24 C23 H23 120.0 . .
C28 C24 C23 120.0 . .
C28 C24 C25 119.4(12) . .
C23 C24 C25 120.6(13) . .
C24 C28 C29 120.0 . .
C24 C28 H28 120.0 . .
C29 C28 H28 120.0 . .
O4 C29 C28 126.5(9) . .
O4 C29 C21 113.5(9) . .
C28 C29 C21 120.0 . .
C26 C25 C24 113.7(18) . .
C26 C25 H25A 108.8 . .
C24 C25 H25A 108.8 . .
C26 C25 H25B 108.8 . .
C24 C25 H25B 108.8 . .
H25A C25 H25B 107.7 . .
C27 C26 C25 113(3) . .
C27 C26 H26A 123.4 . .
C25 C26 H26A 123.4 . .
C26 C27 H27A 120.0 . .
C26 C27 H27B 120.0 . .
H27A C27 H27B 120.0 . .
O4 C30 H30A 109.5 . .
O4 C30 H30B 109.5 . .
H30A C30 H30B 109.5 . .
O4 C30 H30C 109.5 . .
H30A C30 H30C 109.5 . .
H30B C30 H30C 109.5 . .
C29A O4A C30A 115(2) . .
C22A C21A C29A 120.0 . .
C22A C21A O3 114.4(15) . .
C29A C21A O3 125.6(15) . .
C23A C22A C21A 120.0 . .
C23A C22A H22A 120.0 . .
C21A C22A H22A 120.0 . .
C24A C23A C22A 120.0 . .
C24A C23A H23A 120.0 . .
C22A C23A H23A 120.0 . .
C23A C24A C28A 120.0 . .
C23A C24A C25A 125(2) . .
C28A C24A C25A 115(2) . .
C24A C28A C29A 120.0 . .
C24A C28A H28A 120.0 . .
C29A C28A H28A 120.0 . .
O4A C29A C28A 125.5(17) . .
O4A C29A C21A 114.5(17) . .
C28A C29A C21A 120.0 . .
C24A C25A C26A 107(2) . .
C24A C25A H25C 110.2 . .
C26A C25A H25C 110.2 . .
C24A C25A H25D 110.2 . .
C26A C25A H25D 110.2 . .
H25C C25A H25D 108.5 . .
C27A C26A C25A 113(4) . .
C27A C26A H26A 123.6 . .
C25A C26A H26A 123.6 . .
C26A C27A H27C 120.0 . .
C26A C27A H27D 120.0 . .
H27C C27A H27D 120.0 . .
O4A C30A H30D 109.5 . .
O4A C30A H30E 109.5 . .
H30D C30A H30E 109.5 . .
O4A C30A H30F 109.5 . .
H30D C30A H30F 109.5 . .
H30E C30A H30F 109.5 . .
C32 C31 O5 125.1(8) . .
C32 C31 C39 120.7(9) . .
O5 C31 C39 114.1(8) . .
C31 C32 C33 120.2(10) . .
C31 C32 H32 119.9 . .
C33 C32 H32 119.9 . .
C34 C33 C32 121.0(9) . .
C34 C33 H33 119.5 . .
C32 C33 H33 119.5 . .
C33 C34 C38 118.2(9) . .
C33 C34 C35 122.2(9) . .
C38 C34 C35 119.6(9) . .
C36 C35 C34 114.3(9) . .
C36 C35 H35A 108.7 . .
C34 C35 H35A 108.7 . .
C36 C35 H35B 108.7 . .
C34 C35 H35B 108.7 . .
H35A C35 H35B 107.6 . .
C37 C36 C35 125.6(12) . .
C37 C36 H36 117.2 . .
C35 C36 H36 117.2 . .
C36 C37 H37A 120.0 . .
C36 C37 H37B 120.0 . .
H37A C37 H37B 120.0 . .
C39 C38 C34 121.6(10) . .
C39 C38 H38 119.2 . .
C34 C38 H38 119.2 . .
O6 C39 C38 124.7(10) . .
O6 C39 C31 117.0(9) . .
C38 C39 C31 118.3(9) . .
O6 C40 H40A 109.5 . .
O6 C40 H40B 109.5 . .
H40A C40 H40B 109.5 . .
O6 C40 H40C 109.5 . .
H40A C40 H40C 109.5 . .
H40B C40 H40C 109.5 . .
C42 C41 C49 120.4(10) . .
C42 C41 O7 120.2(9) . .
C49 C41 O7 119.4(8) . .
C41 C42 C43 119.7(11) . .
C41 C42 H42 120.1 . .
C43 C42 H42 120.1 . .
C44 C43 C42 120.7(10) . .
C44 C43 H43 119.7 . .
C42 C43 H43 119.7 . .
C48 C44 C43 118.8(10) . .
C48 C44 C45 120.0(10) . .
C43 C44 C45 121.1(9) . .
C46 C45 C44 113.1(10) . .
C46 C45 H45A 109.0 . .
C44 C45 H45A 109.0 . .
C46 C45 H45B 109.0 . .
C44 C45 H45B 109.0 . .
H45A C45 H45B 107.8 . .
C47 C46 C45 126.7(14) . .
C47 C46 H46 116.7 . .
C45 C46 H46 116.7 . .
C46 C47 H47A 120.0 . .
C46 C47 H47B 120.0 . .
H47A C47 H47B 120.0 . .
C44 C48 C49 120.7(10) . .
C44 C48 H48 119.7 . .
C49 C48 H48 119.7 . .
O8 C49 C41 116.9(9) . .
O8 C49 C48 123.6(10) . .
C41 C49 C48 119.4(9) . .
O8 C50 H50A 109.5 . .
O8 C50 H50B 109.5 . .
H50A C50 H50B 109.5 . .
O8 C50 H50C 109.5 . .
H50A C50 H50C 109.5 . .
H50B C50 H50C 109.5 . .
C55 C51 C52 107.0(8) . .
C55 C51 P3 125.7(7) . .
C52 C51 P3 127.3(7) . .
C55 C51 Fe2 69.3(5) . .
C52 C51 Fe2 69.6(5) . .
P3 C51 Fe2 125.3(5) . .
C53 C52 C51 108.3(8) . .
C53 C52 Fe2 69.8(5) . .
C51 C52 Fe2 69.2(5) . .
C53 C52 H52 125.8 . .
C51 C52 H52 125.8 . .
Fe2 C52 H52 126.7 . .
C54 C53 C52 108.3(8) . .
C54 C53 Fe2 69.6(5) . .
C52 C53 Fe2 69.4(5) . .
C54 C53 H53 125.9 . .
C52 C53 H53 125.9 . .
Fe2 C53 H53 126.7 . .
C53 C54 C55 108.0(8) . .
C53 C54 Fe2 69.9(5) . .
C55 C54 Fe2 69.1(5) . .
C53 C54 H54 126.0 . .
C55 C54 H54 126.0 . .
Fe2 C54 H54 126.5 . .
C54 C55 C51 108.4(8) . .
C54 C55 Fe2 69.8(5) . .
C51 C55 Fe2 69.5(5) . .
C54 C55 H55 125.8 . .
C51 C55 H55 125.8 . .
Fe2 C55 H55 126.4 . .
C60 C56 C57 107.3(8) . .
C60 C56 P4 124.2(6) . .
C57 C56 P4 128.5(7) . .
C60 C56 Fe2 70.0(5) . .
C57 C56 Fe2 69.1(5) . .
P4 C56 Fe2 126.8(4) . .
C58 C57 C56 107.6(8) . .
C58 C57 Fe2 70.7(5) . .
C56 C57 Fe2 68.7(5) . .
C58 C57 H57 126.2 . .
C56 C57 H57 126.2 . .
Fe2 C57 H57 126.0 . .
C57 C58 C59 107.9(8) . .
C57 C58 Fe2 68.6(5) . .
C59 C58 Fe2 69.1(5) . .
C57 C58 H58 126.0 . .
C59 C58 H58 126.0 . .
Fe2 C58 H58 127.8 . .
C60 C59 C58 108.6(8) . .
C60 C59 Fe2 69.4(5) . .
C58 C59 Fe2 70.1(5) . .
C60 C59 H59 125.7 . .
C58 C59 H59 125.7 . .
Fe2 C59 H59 126.4 . .
C59 C60 C56 108.6(8) . .
C59 C60 Fe2 70.0(5) . .
C56 C60 Fe2 69.1(5) . .
C59 C60 H60 125.7 . .
C56 C60 H60 125.7 . .
Fe2 C60 H60 126.8 . .
C62 C61 C69 121.5(8) . .
C62 C61 O9 117.9(8) . .
C69 C61 O9 120.5(8) . .
C61 C62 C63 118.2(9) . .
C61 C62 H62 120.9 . .
C63 C62 H62 120.9 . .
C64 C63 C62 121.8(9) . .
C64 C63 H63 119.1 . .
C62 C63 H63 119.1 . .
C68 C64 C63 118.3(8) . .
C68 C64 C65 120.9(9) . .
C63 C64 C65 120.8(8) . .
C66 C65 C64 113.2(8) . .
C66 C65 H65A 108.9 . .
C64 C65 H65A 108.9 . .
C66 C65 H65B 108.9 . .
C64 C65 H65B 108.9 . .
H65A C65 H65B 107.7 . .
C67 C66 C65 126.4(11) . .
C67 C66 H66 116.8 . .
C65 C66 H66 116.8 . .
C66 C67 H67A 120.0 . .
C66 C67 H67B 120.0 . .
H67A C67 H67B 120.0 . .
C64 C68 C69 121.6(9) . .
C64 C68 H68 119.2 . .
C69 C68 H68 119.2 . .
O10 C69 C61 116.4(8) . .
O10 C69 C68 125.0(9) . .
C61 C69 C68 118.5(8) . .
O10 C70 H70A 109.5 . .
O10 C70 H70B 109.5 . .
H70A C70 H70B 109.5 . .
O10 C70 H70C 109.5 . .
H70A C70 H70C 109.5 . .
H70B C70 H70C 109.5 . .
C72 C71 C79 122.7(9) . .
C72 C71 O11 120.8(8) . .
C79 C71 O11 116.4(8) . .
C71 C72 C73 119.9(9) . .
C71 C72 H72 120.0 . .
C73 C72 H72 120.0 . .
C74 C73 C72 119.6(9) . .
C74 C73 H73 120.2 . .
C72 C73 H73 120.2 . .
C73 C74 C78 119.9(9) . .
C73 C74 C75 119.7(9) . .
C78 C74 C75 120.4(9) . .
C74 C75 C76 113.7(9) . .
C74 C75 H75A 108.8 . .
C76 C75 H75A 108.8 . .
C74 C75 H75B 108.8 . .
C76 C75 H75B 108.8 . .
H75A C75 H75B 107.7 . .
C77 C76 C75 127.8(10) . .
C77 C76 H76 116.1 . .
C75 C76 H76 116.1 . .
C76 C77 H77A 120.0 . .
C76 C77 H77B 120.0 . .
H77A C77 H77B 120.0 . .
C74 C78 C79 120.8(9) . .
C74 C78 H78 119.6 . .
C79 C78 H78 119.6 . .
O12 C79 C71 117.6(8) . .
O12 C79 C78 125.5(8) . .
C71 C79 C78 117.0(9) . .
O12 C80 H80A 109.5 . .
O12 C80 H80B 109.5 . .
H80A C80 H80B 109.5 . .
O12 C80 H80C 109.5 . .
H80A C80 H80C 109.5 . .
H80B C80 H80C 109.5 . .
C82 C81 C89 122.1(8) . .
C82 C81 O13 121.2(8) . .
C89 C81 O13 116.6(8) . .
C81 C82 C83 119.2(9) . .
C81 C82 H82 120.4 . .
C83 C82 H82 120.4 . .
C84 C83 C82 120.1(9) . .
C84 C83 H83 119.9 . .
C82 C83 H83 119.9 . .
C88 C84 C83 119.1(9) . .
C88 C84 C85 120.3(9) . .
C83 C84 C85 120.5(9) . .
C86 C85 C84 112.3(8) . .
C86 C85 H85A 109.2 . .
C84 C85 H85A 109.2 . .
C86 C85 H85B 109.2 . .
C84 C85 H85B 109.2 . .
H85A C85 H85B 107.9 . .
C87 C86 C85 125.3(13) . .
C87 C86 H86 117.4 . .
C85 C86 H86 117.4 . .
C86 C87 H87A 120.0 . .
C86 C87 H87B 120.0 . .
H87A C87 H87B 120.0 . .
C84 C88 C89 121.3(8) . .
C84 C88 H88 119.4 . .
C89 C88 H88 119.4 . .
O14 C89 C81 117.3(8) . .
O14 C89 C88 124.6(8) . .
C81 C89 C88 118.2(8) . .
O14 C90 H90A 109.5 . .
O14 C90 H90B 109.5 . .
H90A C90 H90B 109.5 . .
O14 C90 H90C 109.5 . .
H90A C90 H90C 109.5 . .
H90B C90 H90C 109.5 . .
C92 C91 C99 120.4(8) . .
C92 C91 O15 121.7(8) . .
C99 C91 O15 117.8(8) . .
C93 C92 C91 120.0(9) . .
C93 C92 H92 120.0 . .
C91 C92 H92 120.0 . .
C92 C93 C94 120.0(9) . .
C92 C93 H93 120.0 . .
C94 C93 H93 120.0 . .
C93 C94 C98 119.8(9) . .
C93 C94 C95 125.6(10) . .
C98 C94 C95 113.6(10) . .
C93 C94 C95A 108.7(14) . .
C98 C94 C95A 128.9(14) . .
C96 C95 C94 109.8(13) . .
C96 C95 H95A 109.7 . .
C94 C95 H95A 109.7 . .
C96 C95 H95B 109.7 . .
C94 C95 H95B 109.7 . .
H95A C95 H95B 108.2 . .
C97 C96 C95 130.5(19) . .
C97 C96 H96 102.7 . .
C95 C96 H96 126.0 . .
C96 C97 H97A 118.4 . .
C96 C97 H97B 121.6 . .
H97A C97 H97B 120.0 . .
C96A C95A C94 108(2) . .
C96A C95A H95C 110.1 . .
C94 C95A H95C 110.1 . .
C96A C95A H95D 110.1 . .
C94 C95A H95D 110.1 . .
H95C C95A H95D 108.4 . .
H97C C97A H97D 120.0 . .
C99 C98 C94 120.6(9) . .
C99 C98 H98 119.7 . .
C94 C98 H98 119.7 . .
O16 C99 C98 125.6(9) . .
O16 C99 C91 115.2(8) . .
C98 C99 C91 119.1(9) . .
O16 C100 H10A 109.5 . .
O16 C100 H10B 109.5 . .
H10A C100 H10B 109.5 . .
O16 C100 H10C 109.5 . .
H10A C100 H10C 109.5 . .
H10B C100 H10C 109.5 . .

loop_
_geom_bond_atom_site_label_1
_geom_bond_atom_site_label_2
_geom_bond_distance
_geom_bond_site_symmetry_2
I1 Cu5 2.544(5) .
I1 Cu2 2.7021(14) .
I1 Cu3 2.7140(13) .
I1 Cu5A 2.817(5) .
I1 Cu1 2.9031(14) .
I2 Cu5 2.479(4) .
I2 Cu5A 2.616(4) .
I2 Cu3 2.6654(12) .
I2 Cu4 2.7304(13) .
I3 Cu4 2.6149(13) .
I3 Cu2 2.6529(13) .
I3 Cu3 2.6803(14) .
I4 Cu2 2.6109(13) .
I4 Cu1 2.6275(15) .
I4 Cu5A 2.845(5) .
I5 Cu5 2.556(4) .
I5 Cu5A 2.560(4) .
I5 Cu1 2.6538(13) .
Cu1 P2 2.196(3) .
Cu1 Cu5A 2.480(5) .
Cu1 Cu5 2.682(4) .
Cu2 P1 2.208(3) .
Cu3 P3 2.220(3) .
Cu3 Cu5 2.813(5) .
Cu3 Cu5A 2.986(5) .
Cu4 C17 2.207(10) 2_566
Cu4 P4 2.230(2) .
Cu4 C16 2.302(9) 2_566
Fe1 C6 2.032(9) .
Fe1 C5 2.038(8) .
Fe1 C7 2.039(8) .
Fe1 C2 2.040(9) .
Fe1 C8 2.040(9) .
Fe1 C10 2.047(8) .
Fe1 C9 2.047(9) .
Fe1 C3 2.052(8) .
Fe1 C1 2.057(8) .
Fe1 C4 2.059(9) .
Fe2 C55 2.028(9) .
Fe2 C56 2.029(8) .
Fe2 C51 2.031(9) .
Fe2 C57 2.033(9) .
Fe2 C52 2.036(9) .
Fe2 C54 2.037(9) .
Fe2 C60 2.041(9) .
Fe2 C53 2.041(9) .
Fe2 C59 2.048(9) .
Fe2 C58 2.062(9) .
P1 O3 1.637(7) .
P1 O1 1.641(7) .
P1 C1 1.782(9) .
P2 O5 1.628(7) .
P2 O7 1.650(7) .
P2 C6 1.793(9) .
P3 O9 1.623(6) .
P3 O11 1.626(6) .
P3 C51 1.789(9) .
P4 O15 1.626(6) .
P4 O13 1.644(6) .
P4 C56 1.783(9) .
O1 C11 1.383(11) .
O2 C19 1.363(11) .
O2 C20 1.422(11) .
O3 C21 1.396(9) .
O3 C21A 1.413(13) .
O5 C31 1.385(10) .
O6 C39 1.381(12) .
O6 C40 1.420(11) .
O7 C41 1.401(11) .
O8 C49 1.346(11) .
O8 C50 1.419(11) .
O9 C61 1.417(10) .
O10 C69 1.354(10) .
O10 C70 1.399(12) .
O11 C71 1.414(10) .
O12 C79 1.347(11) .
O12 C80 1.422(12) .
O13 C81 1.429(10) .
O14 C89 1.375(10) .
O14 C90 1.428(10) .
O15 C91 1.395(9) .
O16 C99 1.371(11) .
O16 C100 1.439(12) .
C1 C5 1.433(13) .
C1 C2 1.455(12) .
C2 C3 1.412(12) .
C2 H2 0.9500 .
C3 C4 1.421(13) .
C3 H3 0.9500 .
C4 C5 1.406(11) .
C4 H4 0.9500 .
C5 H5 0.9500 .
C6 C7 1.421(12) .
C6 C10 1.437(12) .
C7 C8 1.412(12) .
C7 H7 0.9500 .
C8 C9 1.421(12) .
C8 H8 0.9500 .
C9 C10 1.431(12) .
C9 H9 0.9500 .
C10 H10 0.9500 .
C11 C12 1.368(13) .
C11 C19 1.392(13) .
C12 C13 1.398(13) .
C12 H12 0.9500 .
C13 C14 1.394(13) .
C13 H13 0.9500 .
C14 C18 1.393(13) .
C14 C15 1.503(12) .
C15 C16 1.515(13) .
C15 H15A 0.9900 .
C15 H15B 0.9900 .
C16 C17 1.338(13) .
C16 Cu4 2.302(9) 2_566
C16 H16 0.9500 .
C17 Cu4 2.207(10) 2_566
C17 H17A 0.9500 .
C17 H17B 0.9500 .
C18 C19 1.368(13) .
C18 H18 0.9500 .
C20 H20A 0.9800 .
C20 H20B 0.9800 .
C20 H20C 0.9800 .
O4 C29 1.387(16) .
O4 C30 1.441(18) .
C21 C22 1.3900 .
C21 C29 1.3900 .
C22 C23 1.3900 .
C22 H22 0.9500 .
C23 C24 1.3900 .
C23 H23 0.9500 .
C24 C28 1.3900 .
C24 C25 1.518(17) .
C28 C29 1.3900 .
C28 H28 0.9500 .
C25 C26 1.49(2) .
C25 H25A 0.9900 .
C25 H25B 0.9900 .
C26 C27 1.33(3) .
C26 H26A 0.9500 .
C27 H27A 0.9500 .
C27 H27B 0.9500 .
C30 H30A 0.9800 .
C30 H30B 0.9800 .
C30 H30C 0.9800 .
O4A C29A 1.38(2) .
O4A C30A 1.44(2) .
C21A C22A 1.3900 .
C21A C29A 1.3900 .
C22A C23A 1.3900 .
C22A H22A 0.9500 .
C23A C24A 1.3900 .
C23A H23A 0.9500 .
C24A C28A 1.3900 .
C24A C25A 1.53(2) .
C28A C29A 1.3900 .
C28A H28A 0.9500 .
C25A C26A 1.58(3) .
C25A H25C 0.9900 .
C25A H25D 0.9900 .
C26A C27A 1.24(3) .
C26A H26D 0.9500 .
C27A H27C 0.9500 .
C27A H27D 0.9500 .
C30A H30D 0.9800 .
C30A H30E 0.9800 .
C30A H30F 0.9800 .
C31 C32 1.368(13) .
C31 C39 1.399(14) .
C32 C33 1.403(14) .
C32 H32 0.9500 .
C33 C34 1.366(14) .
C33 H33 0.9500 .
C34 C38 1.415(13) .
C34 C35 1.512(14) .
C35 C36 1.499(16) .
C35 H35A 0.9900 .
C35 H35B 0.9900 .
C36 C37 1.294(17) .
C36 H36 0.9500 .
C37 H37A 0.9500 .
C37 H37B 0.9500 .
C38 C39 1.392(14) .
C38 H38 0.9500 .
C40 H40A 0.9800 .
C40 H40B 0.9800 .
C40 H40C 0.9800 .
C41 C42 1.371(13) .
C41 C49 1.378(14) .
C42 C43 1.407(14) .
C42 H42 0.9500 .
C43 C44 1.385(15) .
C43 H43 0.9500 .
C44 C48 1.377(14) .
C44 C45 1.556(14) .
C45 C46 1.430(16) .
C45 H45A 0.9900 .
C45 H45B 0.9900 .
C46 C47 1.321(17) .
C46 H46 0.9500 .
C47 H47A 0.9500 .
C47 H47B 0.9500 .
C48 C49 1.414(14) .
C48 H48 0.9500 .
C50 H50A 0.9800 .
C50 H50B 0.9800 .
C50 H50C 0.9800 .
C51 C55 1.428(12) .
C51 C52 1.431(12) .
C52 C53 1.422(13) .
C52 H52 0.9500 .
C53 C54 1.412(13) .
C53 H53 0.9500 .
C54 C55 1.425(12) .
C54 H54 0.9500 .
C55 H55 0.9500 .
C56 C60 1.422(12) .
C56 C57 1.462(11) .
C57 C58 1.426(13) .
C57 H57 0.9500 .
C58 C59 1.432(13) .
C58 H58 0.9500 .
C59 C60 1.421(12) .
C59 H59 0.9500 .
C60 H60 0.9500 .
C61 C62 1.380(12) .
C61 C69 1.388(13) .
C62 C63 1.398(13) .
C62 H62 0.9500 .
C63 C64 1.389(13) .
C63 H63 0.9500 .
C64 C68 1.374(13) .
C64 C65 1.517(12) .
C65 C66 1.474(14) .
C65 H65A 0.9900 .
C65 H65B 0.9900 .
C66 C67 1.306(14) .
C66 H66 0.9500 .
C67 H67A 0.9500 .
C67 H67B 0.9500 .
C68 C69 1.400(13) .
C68 H68 0.9500 .
C70 H70A 0.9800 .
C70 H70B 0.9800 .
C70 H70C 0.9800 .
C71 C72 1.361(13) .
C71 C79 1.382(13) .
C72 C73 1.397(12) .
C72 H72 0.9500 .
C73 C74 1.381(13) .
C73 H73 0.9500 .
C74 C78 1.389(13) .
C74 C75 1.497(13) .
C75 C76 1.498(15) .
C75 H75A 0.9900 .
C75 H75B 0.9900 .
C76 C77 1.285(16) .
C76 H76 0.9500 .
C77 H77A 0.9500 .
C77 H77B 0.9500 .
C78 C79 1.419(13) .
C78 H78 0.9500 .
C80 H80A 0.9800 .
C80 H80B 0.9800 .
C80 H80C 0.9800 .
C81 C82 1.356(12) .
C81 C89 1.380(12) .
C82 C83 1.399(12) .
C82 H82 0.9500 .
C83 C84 1.391(13) .
C83 H83 0.9500 .
C84 C88 1.374(13) .
C84 C85 1.522(13) .
C85 C86 1.498(14) .
C85 H85A 0.9900 .
C85 H85B 0.9900 .
C86 C87 1.287(17) .
C86 H86 0.9500 .
C87 H87A 0.9500 .
C87 H87B 0.9500 .
C88 C89 1.394(12) .
C88 H88 0.9500 .
C90 H90A 0.9800 .
C90 H90B 0.9800 .
C90 H90C 0.9800 .
C91 C92 1.390(12) .
C91 C99 1.395(12) .
C92 C93 1.380(12) .
C92 H92 0.9500 .
C93 C94 1.383(15) .
C93 H93 0.9500 .
C94 C98 1.398(15) .
C94 C95 1.558(16) .
C94 C95A 1.57(2) .
C95 C96 1.46(2) .
C95 H95A 0.9900 .
C95 H95B 0.9900 .
C96 C97 1.29(2) .
C96 H96 0.9600 .
C97 H97A 0.9599 .
C97 H97B 0.9601 .
C95A C96A 1.48(3) .
C95A H95C 0.9900 .
C95A H95D 0.9900 .
C96A C97A 1.30(3) .
C96A H96A 0.9600 .
C97A H97C 0.9601 .
C97A H97D 0.9600 .
C98 C99 1.375(13) .
C98 H98 0.9500 .
C100 H10A 0.9800 .
C100 H10B 0.9800 .
C100 H10C 0.9800 .
